data_1571074
loop_
_publ_author_name
'Zhan, Tangyu'
'Zhou, Liang'
'Zhou, Yuqiao'
'Yang, Bingqian'
'Feng, Xiaoming'
'Liu, Xiaohua'

_publ_section_title
;
 Iron<sup>III</sup>-catalyzed asymmetric inverse-electron-demand
 hetero-Diels-Alder reaction of dioxopyrrolidines with simple olefins.
;
_journal_issue 13
_journal_name_full 'Chemical science'
_journal_page_first 4797
_journal_page_last 4803
_journal_paper_doi 10.1039/d4sc00078a
_journal_volume 15
_journal_year 2024
_chemical_absolute_configuration ad
_chemical_formula_moiety 'C26 H23 N O4'
_chemical_formula_sum 'C26 H23 N O4'
_chemical_formula_weight 413.45
_space_group_crystal_system orthorhombic
_space_group_IT_number 19
_space_group_name_Hall 'P 2ac 2ab'
_space_group_name_H-M_alt 'P 21 21 21'
_atom_sites_solution_hydrogens geom
_atom_sites_solution_primary dual
_atom_sites_solution_secondary difmap
_audit_creation_method SHELXL-2019/1
_audit_update_record
;
2023-12-23 deposited with the CCDC.	2024-02-28 downloaded from the CCDC.
;
_cell_angle_alpha 90
_cell_angle_beta 90
_cell_angle_gamma 90
_cell_formula_units_Z 4
_cell_length_a 8.7506(2)
_cell_length_b 9.9990(2)
_cell_length_c 25.0270(6)
_cell_measurement_reflns_used 9961
_cell_measurement_temperature 173(2)
_cell_measurement_theta_max 79.14
_cell_measurement_theta_min 3.53
_cell_volume 2189.79(8)
_computing_cell_refinement 'Bruker SAINT'
_computing_data_collection 'Bruker APEX3'
_computing_data_reduction 'Bruker SAINT'
_computing_molecular_graphics 'Bruker SHELXTL'
_computing_publication_material 'Bruker SHELXTL'
_computing_structure_refinement 'SHELXL-2019/1 (Sheldrick, 2019)'
_computing_structure_solution 'SHELXT (Sheldrick 2008)'
_diffrn_ambient_temperature 173(2)
_diffrn_measured_fraction_theta_full 1.000
_diffrn_measured_fraction_theta_max 0.987
_diffrn_measurement_device_type 'Bruker D8 Venture Photon II'
_diffrn_measurement_method '\f and \w scans'
_diffrn_radiation_type CuK\a
_diffrn_radiation_wavelength 1.54178
_diffrn_reflns_av_R_equivalents 0.0372
_diffrn_reflns_av_unetI/netI 0.0173
_diffrn_reflns_Laue_measured_fraction_full 1.000
_diffrn_reflns_Laue_measured_fraction_max 0.987
_diffrn_reflns_limit_h_max 9
_diffrn_reflns_limit_h_min -10
_diffrn_reflns_limit_k_max 12
_diffrn_reflns_limit_k_min -12
_diffrn_reflns_limit_l_max 31
_diffrn_reflns_limit_l_min -31
_diffrn_reflns_number 37727
_diffrn_reflns_point_group_measured_fraction_full 1.000
_diffrn_reflns_point_group_measured_fraction_max 0.982
_diffrn_reflns_theta_full 67.679
_diffrn_reflns_theta_max 79.473
_diffrn_reflns_theta_min 3.532
_exptl_absorpt_coefficient_mu 0.683
_exptl_absorpt_correction_T_max 0.9356
_exptl_absorpt_correction_T_min 0.6124
_exptl_absorpt_correction_type numerical
_exptl_absorpt_process_details 'SADABS (Krause et al., 2015)'
_exptl_crystal_colour colourless
_exptl_crystal_density_diffrn 1.254
_exptl_crystal_description rod
_exptl_crystal_F_000 872
_exptl_crystal_recrystallization_method 'Re-crystallisation from solvent: DCM, Hexane'
_exptl_crystal_size_max 0.866
_exptl_crystal_size_mid 0.185
_exptl_crystal_size_min 0.167
_refine_diff_density_max 0.303
_refine_diff_density_min -0.226
_refine_diff_density_rms 0.047
_refine_ls_abs_structure_details
; 
 Flack x determined using 1929 quotients [(I+)-(I-)]/[(I+)+(I-)] 
 (Parsons, Flack and Wagner, Acta Cryst. B69 (2013) 249-259). 
;
_refine_ls_abs_structure_Flack 0.01(3)
_refine_ls_extinction_method none
_refine_ls_goodness_of_fit_ref 1.054
_refine_ls_hydrogen_treatment constr
_refine_ls_matrix_type full
_refine_ls_number_parameters 280
_refine_ls_number_reflns 4660
_refine_ls_number_restraints 0
_refine_ls_restrained_S_all 1.054
_refine_ls_R_factor_all 0.0370
_refine_ls_R_factor_gt 0.0364
_refine_ls_shift/su_max 0.000
_refine_ls_shift/su_mean 0.000
_refine_ls_structure_factor_coef Fsqd
_refine_ls_weighting_details 'w=1/[\s^2^(Fo^2^)+(0.0530P)^2^+0.5015P] where P=(Fo^2^+2Fc^2^)/3'
_refine_ls_weighting_scheme calc
_refine_ls_wR_factor_gt 0.0951
_refine_ls_wR_factor_ref 0.0958
_reflns_Friedel_coverage 0.739
_reflns_Friedel_fraction_full 0.999
_reflns_Friedel_fraction_max 0.974
_reflns_number_gt 4580
_reflns_number_total 4660
_reflns_threshold_expression 'I > 2\s(I)'
_cod_data_source_file d4sc00078a2.cif
_cod_data_source_block lii028
_cod_depositor_comments 'Adding full bibliography for 1571072--1571074.cif.'
_cod_database_code 1571074
_shelx_shelxl_version_number 2019/1
_shelx_space_group_comment
; 
The symmetry employed for this shelxl refinement is uniquely defined 
by the following loop, which should always be used as a source of 
symmetry information in preference to the above space-group names. 
They are only intended as comments. 
;
_shelx_estimated_absorpt_t_min 0.589
_shelx_estimated_absorpt_t_max 0.894

loop_
_space_group_symop_operation_xyz
'x, y, z'
'-x+1/2, -y, z+1/2'
'-x, y+1/2, -z+1/2'
'x+1/2, -y+1/2, -z'

loop_
_atom_site_label
_atom_site_type_symbol
_atom_site_fract_x
_atom_site_fract_y
_atom_site_fract_z
_atom_site_U_iso_or_equiv
_atom_site_adp_type
_atom_site_occupancy
_atom_site_site_symmetry_order
_atom_site_calc_flag
_atom_site_refinement_flags_posn
_atom_site_refinement_flags_adp
_atom_site_refinement_flags_occupancy
_atom_site_disorder_assembly
_atom_site_disorder_group
O1 O 0.83062(18) 0.43394(16) 0.34752(6) 0.0406(4) Uani 1 1 d . . . . .
O2 O 0.92921(16) 0.19050(12) 0.40634(5) 0.0269(3) Uani 1 1 d . . . . .
O3 O 1.00958(17) 0.09403(14) 0.48317(6) 0.0338(3) Uani 1 1 d . . . . .
O4 O 1.18789(17) 0.33433(15) 0.48655(6) 0.0345(3) Uani 1 1 d . . . . .
N N 0.97419(18) 0.43383(15) 0.45310(6) 0.0266(3) Uani 1 1 d . . . . .
C1 C 0.8090(2) 0.42189(19) 0.44298(8) 0.0287(4) Uani 1 1 d . . . . .
H1A H 0.759549 0.508303 0.451607 0.034 Uiso 1 1 calc R U . . .
H1B H 0.766237 0.353580 0.467413 0.034 Uiso 1 1 calc R U . . .
C2 C 0.7681(2) 0.38371(19) 0.38543(8) 0.0293(4) Uani 1 1 d . . . . .
C3 C 0.6413(2) 0.2773(2) 0.37907(7) 0.0287(4) Uani 1 1 d . . . . .
H3 H 0.601077 0.254444 0.415339 0.034 Uiso 1 1 calc R U . . .
C4 C 0.7117(2) 0.1499(2) 0.35430(8) 0.0326(4) Uani 1 1 d . . . . .
H4A H 0.628494 0.085792 0.346447 0.039 Uiso 1 1 calc R U . . .
H4B H 0.760518 0.174010 0.319935 0.039 Uiso 1 1 calc R U . . .
C5 C 0.8300(2) 0.08077(18) 0.38957(7) 0.0282(4) Uani 1 1 d . . . . .
H5 H 0.779855 0.038181 0.421190 0.034 Uiso 1 1 calc R U . . .
C6 C 0.9955(2) 0.18831(17) 0.45450(7) 0.0242(3) Uani 1 1 d . . . . .
C7 C 1.0605(2) 0.32771(18) 0.46670(7) 0.0253(3) Uani 1 1 d . . . . .
C11 C 1.0384(2) 0.56741(18) 0.46083(8) 0.0308(4) Uani 1 1 d . . . . .
H11A H 1.006142 0.625153 0.430738 0.037 Uiso 1 1 calc R U . . .
H11B H 1.151289 0.561143 0.459905 0.037 Uiso 1 1 calc R U . . .
C12 C 0.9906(2) 0.63285(18) 0.51281(8) 0.0294(4) Uani 1 1 d . . . . .
C13 C 0.9375(3) 0.5603(2) 0.55622(9) 0.0414(5) Uani 1 1 d . . . . .
H13 H 0.928540 0.465830 0.553734 0.050 Uiso 1 1 calc R U . . .
C14 C 0.8971(4) 0.6249(3) 0.60335(10) 0.0530(6) Uani 1 1 d . . . . .
H14 H 0.860494 0.574478 0.632871 0.064 Uiso 1 1 calc R U . . .
C15 C 0.9104(3) 0.7629(3) 0.60734(11) 0.0539(6) Uani 1 1 d . . . . .
H15 H 0.883302 0.807126 0.639569 0.065 Uiso 1 1 calc R U . . .
C16 C 0.9631(3) 0.8354(2) 0.56421(11) 0.0485(6) Uani 1 1 d . . . . .
H16 H 0.972158 0.929882 0.566793 0.058 Uiso 1 1 calc R U . . .
C17 C 1.0028(3) 0.7714(2) 0.51725(9) 0.0389(5) Uani 1 1 d . . . . .
H17 H 1.038685 0.822296 0.487757 0.047 Uiso 1 1 calc R U . . .
C21 C 0.5094(2) 0.3277(2) 0.34514(7) 0.0319(4) Uani 1 1 d . . . . .
C22 C 0.5239(3) 0.3452(4) 0.29036(10) 0.0627(8) Uani 1 1 d . . . . .
H22 H 0.618728 0.326755 0.273389 0.075 Uiso 1 1 calc R U . . .
C23 C 0.4007(4) 0.3895(4) 0.26025(11) 0.0688(10) Uani 1 1 d . . . . .
H23 H 0.411974 0.401458 0.222804 0.083 Uiso 1 1 calc R U . . .
C24 C 0.2630(3) 0.4160(3) 0.28400(10) 0.0496(6) Uani 1 1 d . . . . .
H24 H 0.180349 0.450043 0.263497 0.060 Uiso 1 1 calc R U . . .
C25 C 0.2457(3) 0.3930(3) 0.33734(10) 0.0436(5) Uani 1 1 d . . . . .
H25 H 0.149129 0.407113 0.353763 0.052 Uiso 1 1 calc R U . . .
C26 C 0.3691(2) 0.3490(2) 0.36791(9) 0.0347(4) Uani 1 1 d . . . . .
H26 H 0.355686 0.333532 0.405066 0.042 Uiso 1 1 calc R U . . .
C31 C 0.9203(2) -0.0212(2) 0.35822(7) 0.0318(4) Uani 1 1 d . . . . .
C32 C 1.0360(3) 0.0206(2) 0.32314(9) 0.0400(5) Uani 1 1 d . . . . .
H32 H 1.062786 0.112592 0.321415 0.048 Uiso 1 1 calc R U . . .
C33 C 1.1115(3) -0.0710(3) 0.29094(10) 0.0510(6) Uani 1 1 d . . . . .
H33 H 1.189219 -0.041932 0.267135 0.061 Uiso 1 1 calc R U . . .
C34 C 1.0729(4) -0.2043(3) 0.29373(11) 0.0566(7) Uani 1 1 d . . . . .
H34 H 1.125342 -0.267140 0.271965 0.068 Uiso 1 1 calc R U . . .
C35 C 0.9602(4) -0.2473(2) 0.32741(10) 0.0568(8) Uani 1 1 d . . . . .
H35 H 0.934245 -0.339484 0.328718 0.068 Uiso 1 1 calc R U . . .
C36 C 0.8825(3) -0.1551(2) 0.36020(9) 0.0441(5) Uani 1 1 d . . . . .
H36 H 0.804185 -0.185100 0.383613 0.053 Uiso 1 1 calc R U . . .

loop_
_atom_site_aniso_label
_atom_site_aniso_U_11
_atom_site_aniso_U_22
_atom_site_aniso_U_33
_atom_site_aniso_U_23
_atom_site_aniso_U_13
_atom_site_aniso_U_12
O1 0.0346(8) 0.0473(8) 0.0399(8) 0.0184(7) 0.0008(6) -0.0035(7)
O2 0.0298(7) 0.0265(6) 0.0243(6) -0.0009(5) -0.0048(5) 0.0003(5)
O3 0.0316(7) 0.0318(6) 0.0379(7) 0.0081(6) -0.0095(6) -0.0005(5)
O4 0.0298(7) 0.0384(7) 0.0354(7) -0.0012(6) -0.0095(6) -0.0015(6)
N 0.0243(8) 0.0246(7) 0.0308(7) 0.0011(6) 0.0017(6) -0.0014(6)
C1 0.0219(9) 0.0273(8) 0.0370(9) -0.0006(7) 0.0022(7) 0.0019(7)
C2 0.0221(9) 0.0297(9) 0.0361(10) 0.0089(7) -0.0008(7) 0.0033(7)
C3 0.0209(9) 0.0378(10) 0.0274(8) 0.0045(7) -0.0005(7) 0.0006(7)
C4 0.0274(9) 0.0383(10) 0.0321(9) -0.0020(8) -0.0065(7) 0.0021(8)
C5 0.0279(9) 0.0279(8) 0.0290(8) -0.0013(7) -0.0040(7) -0.0021(7)
C6 0.0186(8) 0.0285(8) 0.0256(8) 0.0006(6) -0.0022(6) 0.0025(6)
C7 0.0239(8) 0.0301(8) 0.0219(7) 0.0008(6) 0.0003(6) -0.0012(7)
C11 0.0333(10) 0.0279(9) 0.0312(9) 0.0025(7) 0.0035(7) -0.0064(8)
C12 0.0254(9) 0.0291(9) 0.0338(9) 0.0005(7) -0.0001(8) 0.0007(7)
C13 0.0515(13) 0.0340(10) 0.0388(11) 0.0024(8) 0.0097(10) 0.0033(10)
C14 0.0657(17) 0.0532(14) 0.0401(12) 0.0014(10) 0.0187(12) 0.0060(12)
C15 0.0573(16) 0.0554(14) 0.0488(13) -0.0176(12) 0.0095(12) 0.0072(12)
C16 0.0501(14) 0.0362(11) 0.0593(14) -0.0126(10) 0.0071(11) -0.0026(11)
C17 0.0406(12) 0.0301(9) 0.0458(11) -0.0018(8) 0.0028(10) -0.0041(8)
C21 0.0255(9) 0.0405(10) 0.0297(9) 0.0039(8) -0.0026(7) 0.0022(8)
C22 0.0354(13) 0.113(2) 0.0399(12) 0.0249(14) 0.0059(10) 0.0214(15)
C23 0.0509(17) 0.116(3) 0.0398(12) 0.0220(15) -0.0059(12) 0.0215(17)
C24 0.0366(12) 0.0625(15) 0.0498(13) 0.0028(11) -0.0174(10) 0.0140(11)
C25 0.0240(10) 0.0532(13) 0.0537(13) -0.0034(11) -0.0043(9) 0.0068(9)
C26 0.0291(10) 0.0403(10) 0.0346(10) -0.0016(8) -0.0005(8) 0.0012(8)
C31 0.0353(10) 0.0323(9) 0.0277(8) -0.0041(7) -0.0106(8) 0.0041(8)
C32 0.0332(11) 0.0468(11) 0.0402(11) -0.0090(9) -0.0034(9) 0.0009(9)
C33 0.0419(13) 0.0657(16) 0.0454(12) -0.0142(12) -0.0008(10) 0.0085(12)
C34 0.0702(19) 0.0564(15) 0.0433(12) -0.0139(11) -0.0089(13) 0.0225(14)
C35 0.093(2) 0.0297(10) 0.0477(13) -0.0051(10) -0.0187(14) 0.0106(13)
C36 0.0645(15) 0.0334(10) 0.0344(10) 0.0002(8) -0.0088(10) -0.0018(10)

loop_
_atom_type_symbol
_atom_type_description
_atom_type_scat_dispersion_real
_atom_type_scat_dispersion_imag
_atom_type_scat_source
C C 0.0181 0.0091 'International Tables Vol C Tables 4.2.6.8 and 6.1.1.4'
H H 0.0000 0.0000 'International Tables Vol C Tables 4.2.6.8 and 6.1.1.4'
N N 0.0311 0.0180 'International Tables Vol C Tables 4.2.6.8 and 6.1.1.4'
O O 0.0492 0.0322 'International Tables Vol C Tables 4.2.6.8 and 6.1.1.4'

loop_
_geom_angle_atom_site_label_1
_geom_angle_atom_site_label_2
_geom_angle_atom_site_label_3
_geom_angle
_geom_angle_site_symmetry_1
_geom_angle_site_symmetry_3
_geom_angle_publ_flag
C6 O2 C5 120.27(14) . . ?
C7 N C11 118.11(16) . . ?
C7 N C1 122.02(15) . . ?
C11 N C1 118.31(15) . . ?
N C1 C2 114.27(15) . . ?
O1 C2 C1 122.02(18) . . ?
O1 C2 C3 122.13(18) . . ?
C1 C2 C3 115.85(15) . . ?
C21 C3 C4 110.65(16) . . ?
C21 C3 C2 112.00(16) . . ?
C4 C3 C2 108.81(15) . . ?
C5 C4 C3 114.34(15) . . ?
O2 C5 C31 110.20(16) . . ?
O2 C5 C4 103.23(14) . . ?
C31 C5 C4 111.14(15) . . ?
O3 C6 O2 126.93(17) . . ?
O3 C6 C7 124.04(16) . . ?
O2 C6 C7 108.95(14) . . ?
O4 C7 N 124.87(17) . . ?
O4 C7 C6 117.90(16) . . ?
N C7 C6 117.20(15) . . ?
N C11 C12 113.71(15) . . ?
C13 C12 C17 118.88(19) . . ?
C13 C12 C11 122.65(17) . . ?
C17 C12 C11 118.46(17) . . ?
C12 C13 C14 120.5(2) . . ?
C15 C14 C13 120.1(2) . . ?
C16 C15 C14 119.6(2) . . ?
C15 C16 C17 120.4(2) . . ?
C16 C17 C12 120.6(2) . . ?
C26 C21 C22 118.3(2) . . ?
C26 C21 C3 119.98(17) . . ?
C22 C21 C3 121.61(19) . . ?
C21 C22 C23 120.3(2) . . ?
C24 C23 C22 120.6(2) . . ?
C25 C24 C23 119.4(2) . . ?
C24 C25 C26 120.3(2) . . ?
C21 C26 C25 121.0(2) . . ?
C36 C31 C32 119.0(2) . . ?
C36 C31 C5 120.7(2) . . ?
C32 C31 C5 120.07(18) . . ?
C33 C32 C31 120.6(2) . . ?
C34 C33 C32 119.6(3) . . ?
C35 C34 C33 120.8(2) . . ?
C34 C35 C36 120.1(2) . . ?
C31 C36 C35 119.9(2) . . ?

loop_
_geom_bond_atom_site_label_1
_geom_bond_atom_site_label_2
_geom_bond_distance
_geom_bond_site_symmetry_2
_geom_bond_publ_flag
O1 C2 1.205(2) . ?
O2 C6 1.338(2) . ?
O2 C5 1.461(2) . ?
O3 C6 1.191(2) . ?
O4 C7 1.222(2) . ?
N C7 1.346(2) . ?
N C11 1.462(2) . ?
N C1 1.473(2) . ?
C1 C2 1.532(3) . ?
C2 C3 1.546(3) . ?
C3 C21 1.519(3) . ?
C3 C4 1.545(3) . ?
C4 C5 1.526(3) . ?
C5 C31 1.510(3) . ?
C6 C7 1.536(2) . ?
C11 C12 1.515(3) . ?
C12 C13 1.387(3) . ?
C12 C17 1.394(3) . ?
C13 C14 1.390(3) . ?
C14 C15 1.389(4) . ?
C15 C16 1.380(4) . ?
C16 C17 1.383(3) . ?
C21 C26 1.370(3) . ?
C21 C22 1.388(3) . ?
C22 C23 1.388(4) . ?
C23 C24 1.369(4) . ?
C24 C25 1.363(4) . ?
C25 C26 1.395(3) . ?
C31 C36 1.380(3) . ?
C31 C32 1.404(3) . ?
C32 C33 1.387(3) . ?
C33 C34 1.376(4) . ?
C34 C35 1.367(5) . ?
C35 C36 1.409(4) . ?

loop_
_geom_torsion_atom_site_label_1
_geom_torsion_atom_site_label_2
_geom_torsion_atom_site_label_3
_geom_torsion_atom_site_label_4
_geom_torsion
_geom_torsion_site_symmetry_1
_geom_torsion_site_symmetry_2
_geom_torsion_site_symmetry_3
_geom_torsion_site_symmetry_4
_geom_torsion_publ_flag
C7 N C1 C2 -86.6(2) . . . . ?
C11 N C1 C2 107.91(18) . . . . ?
N C1 C2 O1 -43.3(3) . . . . ?
N C1 C2 C3 136.92(17) . . . . ?
O1 C2 C3 C21 -56.6(2) . . . . ?
C1 C2 C3 C21 123.18(17) . . . . ?
O1 C2 C3 C4 66.1(2) . . . . ?
C1 C2 C3 C4 -114.17(17) . . . . ?
C21 C3 C4 C5 -171.77(17) . . . . ?
C2 C3 C4 C5 64.8(2) . . . . ?
C6 O2 C5 C31 -93.97(18) . . . . ?
C6 O2 C5 C4 147.27(16) . . . . ?
C3 C4 C5 O2 -48.2(2) . . . . ?
C3 C4 C5 C31 -166.27(17) . . . . ?
C5 O2 C6 O3 16.3(3) . . . . ?
C5 O2 C6 C7 -166.75(15) . . . . ?
C11 N C7 O4 2.1(3) . . . . ?
C1 N C7 O4 -163.39(17) . . . . ?
C11 N C7 C6 -175.70(15) . . . . ?
C1 N C7 C6 18.8(2) . . . . ?
O3 C6 C7 O4 40.3(3) . . . . ?
O2 C6 C7 O4 -136.73(16) . . . . ?
O3 C6 C7 N -141.71(19) . . . . ?
O2 C6 C7 N 41.3(2) . . . . ?
C7 N C11 C12 -96.3(2) . . . . ?
C1 N C11 C12 69.8(2) . . . . ?
N C11 C12 C13 20.9(3) . . . . ?
N C11 C12 C17 -159.99(19) . . . . ?
C17 C12 C13 C14 0.0(4) . . . . ?
C11 C12 C13 C14 179.0(2) . . . . ?
C12 C13 C14 C15 -0.2(4) . . . . ?
C13 C14 C15 C16 0.3(5) . . . . ?
C14 C15 C16 C17 -0.1(4) . . . . ?
C15 C16 C17 C12 -0.2(4) . . . . ?
C13 C12 C17 C16 0.2(4) . . . . ?
C11 C12 C17 C16 -178.9(2) . . . . ?
C4 C3 C21 C26 126.0(2) . . . . ?
C2 C3 C21 C26 -112.4(2) . . . . ?
C4 C3 C21 C22 -49.8(3) . . . . ?
C2 C3 C21 C22 71.8(3) . . . . ?
C26 C21 C22 C23 3.1(5) . . . . ?
C3 C21 C22 C23 179.0(3) . . . . ?
C21 C22 C23 C24 -0.3(6) . . . . ?
C22 C23 C24 C25 -2.8(6) . . . . ?
C23 C24 C25 C26 3.0(5) . . . . ?
C22 C21 C26 C25 -2.9(4) . . . . ?
C3 C21 C26 C25 -178.9(2) . . . . ?
C24 C25 C26 C21 -0.1(4) . . . . ?
O2 C5 C31 C36 148.05(18) . . . . ?
C4 C5 C31 C36 -98.1(2) . . . . ?
O2 C5 C31 C32 -37.3(2) . . . . ?
C4 C5 C31 C32 76.5(2) . . . . ?
C36 C31 C32 C33 -0.1(3) . . . . ?
C5 C31 C32 C33 -174.8(2) . . . . ?
C31 C32 C33 C34 -0.4(4) . . . . ?
C32 C33 C34 C35 0.7(4) . . . . ?
C33 C34 C35 C36 -0.5(4) . . . . ?
C32 C31 C36 C35 0.3(3) . . . . ?
C5 C31 C36 C35 174.9(2) . . . . ?
C34 C35 C36 C31 0.0(4) . . . . ?
